data_4328539
loop_
_publ_author_name
'Shang-Da Jiang'
'Shan-Shan Liu'
'Li-Nan Zhou'
'Bing-Wu Wang'
'Zhe-Ming Wang'
'Song Gao'

_publ_section_title
;
 Series of Lanthanide Organometallic Single-Ion Magnets
;
_journal_name_full 'Inorganic Chemistry'
_journal_page_first 3079
_journal_page_last 3087
_journal_paper_doi 10.1021/ic202511n
_journal_volume 51
_journal_year 2012
_chemical_formula_sum 'C18 H23 Tm'
_chemical_formula_weight 408.29
_chemical_name_systematic
; 
 ? 
;
_space_group_IT_number 62
_symmetry_cell_setting orthorhombic
_symmetry_space_group_name_Hall '-P 2ac 2n'
_symmetry_space_group_name_H-M 'P n m a'
_atom_sites_solution_hydrogens geom
_atom_sites_solution_primary direct
_atom_sites_solution_secondary difmap
_audit_creation_method SHELXL-97
_cell_angle_alpha 90.00
_cell_angle_beta 90.00
_cell_angle_gamma 90.00
_cell_formula_units_Z 4
_cell_length_a 10.2420(3)
_cell_length_b 13.3152(4)
_cell_length_c 11.8191(3)
_cell_measurement_temperature 293(2)
_cell_volume 1611.82(8)
_computing_cell_refinement 'HKL Scalepack (Otwinowski & Minor, 1997)'
_computing_data_collection 'KappaCCD (Nonius B. V., 1998)'
_computing_data_reduction 'HKL Denzo (Otwinowski & Minor, 1997) & maXus (Mackay et al., 1998)'
_computing_molecular_graphics 'Bruker SHELXTL V5.1 (Sheldrick, 1998)'
_computing_publication_material 'SHELXL-97 (Sheldrick, 1997)'
_computing_structure_refinement 'SHELXL-97 (Sheldrick, 1997)'
_computing_structure_solution 'SHELXS-97 (Sheldrick, 1997)'
_diffrn_ambient_temperature 293(2)
_diffrn_detector_area_resol_mean 9
_diffrn_measured_fraction_theta_full 0.996
_diffrn_measured_fraction_theta_max 0.996
_diffrn_measurement_device_type 'NONIUS KappaCCD'
_diffrn_measurement_method CCD
_diffrn_radiation_monochromator graphite
_diffrn_radiation_source 'fine-focus sealed tube'
_diffrn_radiation_type MoK\a
_diffrn_radiation_wavelength 0.71073
_diffrn_reflns_av_R_equivalents 0.0356
_diffrn_reflns_av_sigmaI/netI 0.0463
_diffrn_reflns_limit_h_max 13
_diffrn_reflns_limit_h_min -13
_diffrn_reflns_limit_k_max 16
_diffrn_reflns_limit_k_min -17
_diffrn_reflns_limit_l_max 15
_diffrn_reflns_limit_l_min -15
_diffrn_reflns_number 3487
_diffrn_reflns_theta_full 27.44
_diffrn_reflns_theta_max 27.44
_diffrn_reflns_theta_min 3.45
_diffrn_standards_decay_% none
_exptl_absorpt_coefficient_mu 5.490
_exptl_absorpt_correction_T_max 0.3407
_exptl_absorpt_correction_T_min 0.1139
_exptl_absorpt_correction_type multi-scan
_exptl_absorpt_process_details
;
multi-scan from symmetry-related measurements 
 Sortav (Blessing 1995, 1997)
;
_exptl_crystal_colour 'light yellow'
_exptl_crystal_density_diffrn 1.683
_exptl_crystal_description block
_exptl_crystal_F_000 800
_exptl_crystal_size_max 0.70
_exptl_crystal_size_mid 0.50
_exptl_crystal_size_min 0.25
_refine_diff_density_max 1.123
_refine_diff_density_min -1.073
_refine_diff_density_rms 0.131
_refine_ls_extinction_coef 0.0022(3)
_refine_ls_extinction_expression Fc^*^=kFc[1+0.001xFc^2^\l^3^/sin(2\q)]^-1/4^
_refine_ls_extinction_method SHELXL
_refine_ls_goodness_of_fit_ref 1.294
_refine_ls_hydrogen_treatment constr
_refine_ls_matrix_type full
_refine_ls_number_parameters 132
_refine_ls_number_reflns 1915
_refine_ls_number_restraints 54
_refine_ls_restrained_S_all 1.295
_refine_ls_R_factor_all 0.0649
_refine_ls_R_factor_gt 0.0381
_refine_ls_shift/su_max 0.001
_refine_ls_shift/su_mean 0.000
_refine_ls_structure_factor_coef Fsqd
_refine_ls_weighting_details 'calc w=1/[\s^2^(Fo^2^)+(0.0304P)^2^+0.0000P] where P=(Fo^2^+2Fc^2^)/3'
_refine_ls_weighting_scheme calc
_refine_ls_wR_factor_gt 0.0771
_refine_ls_wR_factor_ref 0.0812
_reflns_number_gt 1396
_reflns_number_total 1915
_reflns_threshold_expression >2sigma(I)
_cod_data_source_file ic202511n_5Tm.cif
_cod_data_source_block COTTmCp*
_cod_database_code 4328539

loop_
_symmetry_equiv_pos_as_xyz
'x, y, z'
'-x+1/2, -y, z+1/2'
'-x, y+1/2, -z'
'x+1/2, -y+1/2, -z+1/2'
'-x, -y, -z'
'x-1/2, y, -z-1/2'
'x, -y-1/2, z'
'-x-1/2, y-1/2, z-1/2'

loop_
_atom_site_label
_atom_site_type_symbol
_atom_site_fract_x
_atom_site_fract_y
_atom_site_fract_z
_atom_site_U_iso_or_equiv
_atom_site_adp_type
_atom_site_occupancy
_atom_site_symmetry_multiplicity
_atom_site_calc_flag
_atom_site_refinement_flags
_atom_site_disorder_group
Tm1 Tm 0.86807(3) 0.2500 0.98766(2) 0.04563(18) Uani 1 2 d S .
C3 C 0.7779(5) 0.1969(4) 1.1794(4) 0.0435(12) Uani 1 1 d . .
C2 C 0.6853(5) 0.1633(4) 1.0974(4) 0.0440(12) Uani 1 1 d . .
C6 C 0.8556(6) 0.1307(5) 1.2582(5) 0.0724(19) Uani 1 1 d . .
H6AB H 0.8057 0.1179 1.3254 0.109 Uiso 1 1 calc R .
H6AC H 0.9357 0.1638 1.2780 0.109 Uiso 1 1 calc R .
H6AA H 0.8749 0.0682 1.2212 0.109 Uiso 1 1 calc R .
C1 C 0.6297(7) 0.2500 1.0474(7) 0.0517(19) Uani 1 2 d S .
C5 C 0.6515(5) 0.0570(4) 1.0708(5) 0.0702(18) Uani 1 1 d . .
H5AC H 0.5823 0.0351 1.1197 0.105 Uiso 1 1 calc R .
H5AA H 0.7269 0.0153 1.0822 0.105 Uiso 1 1 calc R .
H5AB H 0.6237 0.0522 0.9934 0.105 Uiso 1 1 calc R .
C4 C 0.5211(9) 0.2500 0.9575(9) 0.087(3) Uani 1 2 d S .
H4AA H 0.4371 0.2500 0.9925 0.131 Uiso 1 2 d SR .
H4AB H 0.5306 0.3106 0.9106 0.131 Uiso 1 1 d R .
C7 C 0.8501(12) 0.2012(9) 0.7892(10) 0.076(4) Uani 0.68(3) 1 d PU 1
H7 H 0.7843 0.1763 0.7428 0.091 Uiso 0.68(3) 1 calc PR 1
C8 C 0.9205(15) 0.1230(11) 0.8389(13) 0.070(5) Uani 0.68(3) 1 d PU 1
H8 H 0.8925 0.0591 0.8183 0.084 Uiso 0.68(3) 1 calc PR 1
C9 C 1.0258(16) 0.1241(10) 0.9143(14) 0.069(4) Uani 0.68(3) 1 d PU 1
H9 H 1.0527 0.0601 0.9358 0.083 Uiso 0.68(3) 1 calc PR 1
C10 C 1.0995(16) 0.2010(18) 0.9645(14) 0.092(5) Uani 0.68(3) 1 d PU 1
H10 H 1.1659 0.1753 1.0097 0.110 Uiso 0.68(3) 1 calc PR 1
C15 C 1.112(5) 0.2500 0.998(4) 0.075(13) Uani 0.32(3) 2 d SPU 2
H15 H 1.1748 0.2500 1.0552 0.090 Uiso 0.32(3) 2 calc SPR 2
C12 C 0.864(3) 0.149(2) 0.809(2) 0.056(7) Uani 0.32(3) 1 d PU 2
H12 H 0.8204 0.0969 0.7729 0.067 Uiso 0.32(3) 1 calc PR 2
C14 C 1.073(4) 0.152(3) 0.962(3) 0.072(9) Uani 0.32(3) 1 d PU 2
H14 H 1.1193 0.1006 0.9967 0.087 Uiso 0.32(3) 1 calc PR 2
C11 C 0.810(3) 0.2500 0.782(3) 0.050(9) Uani 0.32(3) 2 d SPU 2
H11 H 0.7314 0.2500 0.7437 0.060 Uiso 0.32(3) 2 calc SPR 2
C13 C 0.970(3) 0.117(2) 0.879(2) 0.050(7) Uani 0.32(3) 1 d PU 2
H13 H 0.9801 0.0479 0.8697 0.060 Uiso 0.32(3) 1 calc PR 2

loop_
_atom_site_aniso_label
_atom_site_aniso_U_11
_atom_site_aniso_U_22
_atom_site_aniso_U_33
_atom_site_aniso_U_23
_atom_site_aniso_U_13
_atom_site_aniso_U_12
Tm1 0.0446(2) 0.0522(3) 0.0400(2) 0.000 0.01001(16) 0.000
C3 0.043(3) 0.048(3) 0.040(3) 0.002(2) 0.002(2) 0.000(2)
C2 0.042(3) 0.048(3) 0.042(3) -0.004(2) 0.005(2) -0.004(2)
C6 0.085(5) 0.081(4) 0.051(3) 0.016(3) -0.010(3) 0.020(4)
C1 0.029(4) 0.079(6) 0.047(4) 0.000 -0.003(3) 0.000
C5 0.070(4) 0.063(4) 0.078(4) -0.012(3) 0.018(3) -0.025(3)
C4 0.064(7) 0.120(9) 0.078(7) 0.000 -0.026(5) 0.000
C7 0.098(8) 0.083(8) 0.047(5) -0.013(6) 0.004(5) 0.020(7)
C8 0.066(8) 0.078(7) 0.065(8) -0.024(6) 0.010(6) 0.006(6)
C9 0.067(8) 0.065(7) 0.075(8) -0.007(6) 0.005(6) 0.018(6)
C10 0.070(7) 0.103(9) 0.104(8) 0.004(8) 0.006(6) 0.015(7)
C15 0.067(15) 0.076(15) 0.083(15) 0.000 -0.002(9) 0.000
C12 0.068(11) 0.054(11) 0.046(9) -0.014(8) -0.003(8) 0.004(9)
C14 0.073(12) 0.065(12) 0.080(12) -0.016(9) 0.003(8) 0.014(9)
C11 0.057(12) 0.049(12) 0.045(10) 0.000 0.003(8) 0.000
C13 0.048(11) 0.051(9) 0.051(10) -0.019(8) -0.005(8) 0.012(8)

loop_
_atom_type_symbol
_atom_type_description
_atom_type_scat_dispersion_real
_atom_type_scat_dispersion_imag
_atom_type_scat_source
C C 0.0033 0.0016 'International Tables Vol C Tables 4.2.6.8 and 6.1.1.4'
H H 0.0000 0.0000 'International Tables Vol C Tables 4.2.6.8 and 6.1.1.4'
Tm Tm -0.3139 5.2483 'International Tables Vol C Tables 4.2.6.8 and 6.1.1.4'

loop_
_geom_angle_atom_site_label_1
_geom_angle_atom_site_label_2
_geom_angle_atom_site_label_3
_geom_angle
_geom_angle_site_symmetry_1
_geom_angle_site_symmetry_3
C13 Tm1 C13 93.8(14) . 7_565
C13 Tm1 C14 87.3(12) . 7_565
C13 Tm1 C14 36.0(8) 7_565 7_565
C13 Tm1 C14 36.0(8) . .
C13 Tm1 C14 87.3(12) 7_565 .
C14 Tm1 C14 62.9(18) 7_565 .
C13 Tm1 C12 33.8(8) . .
C13 Tm1 C12 87.2(10) 7_565 .
C14 Tm1 C12 101.1(12) 7_565 .
C14 Tm1 C12 68.4(10) . .
C13 Tm1 C12 87.2(10) . 7_565
C13 Tm1 C12 33.8(8) 7_565 7_565
C14 Tm1 C12 68.4(10) 7_565 7_565
C14 Tm1 C12 101.1(12) . 7_565
C12 Tm1 C12 64.8(12) . 7_565
C13 Tm1 C15 66.1(9) . .
C13 Tm1 C15 66.1(9) 7_565 .
C14 Tm1 C15 33.1(9) 7_565 .
C14 Tm1 C15 33.1(9) . .
C12 Tm1 C15 93.3(11) . .
C12 Tm1 C15 93.3(11) 7_565 .
C13 Tm1 C7 47.9(7) . .
C13 Tm1 C7 73.6(8) 7_565 .
C14 Tm1 C7 95.0(9) 7_565 .
C14 Tm1 C7 79.0(9) . .
C12 Tm1 C7 17.2(6) . .
C12 Tm1 C7 47.9(8) 7_565 .
C15 Tm1 C7 97.1(11) . .
C13 Tm1 C7 73.6(8) . 7_565
C13 Tm1 C7 47.9(7) 7_565 7_565
C14 Tm1 C7 79.0(9) 7_565 7_565
C14 Tm1 C7 95.0(9) . 7_565
C12 Tm1 C7 47.9(8) . 7_565
C12 Tm1 C7 17.2(6) 7_565 7_565
C15 Tm1 C7 97.1(11) . 7_565
C7 Tm1 C7 30.9(6) . 7_565
C13 Tm1 C10 48.3(7) . .
C13 Tm1 C10 73.8(10) 7_565 .
C14 Tm1 C10 46.8(13) 7_565 .
C14 Tm1 C10 16.2(7) . .
C12 Tm1 C10 77.3(8) . .
C12 Tm1 C10 93.6(9) 7_565 .
C15 Tm1 C10 17.9(6) . .
C7 Tm1 C10 84.0(5) . .
C7 Tm1 C10 92.1(5) 7_565 .
C13 Tm1 C10 73.8(10) . 7_565
C13 Tm1 C10 48.3(7) 7_565 7_565
C14 Tm1 C10 16.2(7) 7_565 7_565
C14 Tm1 C10 46.8(13) . 7_565
C12 Tm1 C10 93.6(9) . 7_565
C12 Tm1 C10 77.3(8) 7_565 7_565
C15 Tm1 C10 17.9(6) . 7_565
C7 Tm1 C10 92.1(5) . 7_565
C7 Tm1 C10 84.0(5) 7_565 7_565
C10 Tm1 C10 30.6(11) . 7_565
C13 Tm1 C8 16.3(5) . .
C13 Tm1 C8 91.6(7) 7_565 .
C14 Tm1 C8 95.0(9) 7_565 .
C14 Tm1 C8 51.7(8) . .
C12 Tm1 C8 17.5(5) . .
C12 Tm1 C8 76.8(8) 7_565 .
C15 Tm1 C8 79.6(8) . .
C7 Tm1 C8 32.8(4) . .
C7 Tm1 C8 61.3(6) 7_565 .
C10 Tm1 C8 62.5(5) . .
C10 Tm1 C8 84.0(6) 7_565 .
C2 C3 C3 108.2(3) . 7_565
C2 C3 C6 125.9(5) . .
C3 C3 C6 125.7(3) 7_565 .
C2 C3 Tm1 74.0(3) . .
C3 C3 Tm1 73.87(11) 7_565 .
C6 C3 Tm1 121.3(3) . .
C3 C2 C1 107.2(5) . .
C3 C2 C5 126.5(5) . .
C1 C2 C5 126.3(5) . .
C3 C2 Tm1 73.5(3) . .
C1 C2 Tm1 73.4(4) . .
C5 C2 Tm1 119.5(3) . .
C3 C6 H6AB 109.5 . .
C3 C6 H6AC 109.5 . .
H6AB C6 H6AC 109.5 . .
C3 C6 H6AA 109.5 . .
H6AB C6 H6AA 109.5 . .
H6AC C6 H6AA 109.5 . .
C2 C1 C2 109.2(6) 7_565 .
C2 C1 C4 125.4(3) 7_565 .
C2 C1 C4 125.4(3) . .
C2 C1 Tm1 74.3(4) 7_565 .
C2 C1 Tm1 74.3(4) . .
C4 C1 Tm1 120.2(6) . .
C2 C5 H5AC 109.5 . .
C2 C5 H5AA 109.5 . .
H5AC C5 H5AA 109.5 . .
C2 C5 H5AB 109.5 . .
H5AC C5 H5AB 109.5 . .
H5AA C5 H5AB 109.5 . .
C1 C4 H4AA 110.7 . .
C1 C4 H4AB 108.5 . .
H4AA C4 H4AB 109.5 . .
C7 C7 C8 138.2(9) 7_565 .
C7 C7 Tm1 74.5(3) 7_565 .
C8 C7 Tm1 75.9(7) . .
C7 C7 H7 110.9 7_565 .
C8 C7 H7 110.9 . .
Tm1 C7 H7 135.8 . .
C9 C8 C7 131.2(13) . .
C9 C8 Tm1 73.1(7) . .
C7 C8 Tm1 71.3(7) . .
C9 C8 H8 114.4 . .
C7 C8 H8 114.4 . .
Tm1 C8 H8 137.5 . .
C10 C9 C8 133.7(14) . .
C10 C9 Tm1 73.1(8) . .
C8 C9 Tm1 74.2(7) . .
C10 C9 H9 113.2 . .
C8 C9 H9 113.2 . .
Tm1 C9 H9 135.6 . .
C9 C10 C10 136.9(10) . 7_565
C9 C10 Tm1 74.0(8) . .
C10 C10 Tm1 74.7(6) 7_565 .
C9 C10 H10 111.6 . .
C10 C10 H10 111.6 7_565 .
Tm1 C10 H10 137.2 . .
C14 C15 C14 132(5) . 7_565
C14 C15 Tm1 73(2) . .
C14 C15 Tm1 73(2) 7_565 .
C14 C15 H15 114.2 . .
C14 C15 H15 114.2 7_565 .
Tm1 C15 H15 136.3 . .
C13 C12 C11 132(3) . .
C13 C12 Tm1 70.2(15) . .
C11 C12 Tm1 72.4(17) . .
C13 C12 H12 113.8 . .
C11 C12 H12 113.8 . .
Tm1 C12 H12 142.5 . .
C13 C14 C15 132(4) . .
C13 C14 Tm1 69.9(16) . .
C15 C14 Tm1 74(2) . .
C13 C14 H14 113.8 . .
C15 C14 H14 113.8 . .
Tm1 C14 H14 139.8 . .
C12 C11 C12 130(3) 7_565 .
C12 C11 Tm1 73.1(17) 7_565 .
C12 C11 Tm1 73.1(17) . .
C12 C11 H11 115.2 7_565 .
C12 C11 H11 115.2 . .
Tm1 C11 H11 133.2 . .
C12 C13 C14 144(3) . .
C12 C13 Tm1 76.0(15) . .
C14 C13 Tm1 74.1(15) . .
C12 C13 H13 108.1 . .
C14 C13 H13 108.1 . .
Tm1 C13 H13 146.0 . .

loop_
_geom_bond_atom_site_label_1
_geom_bond_atom_site_label_2
_geom_bond_distance
_geom_bond_site_symmetry_2
Tm1 C13 2.43(3) .
Tm1 C13 2.43(3) 7_565
Tm1 C14 2.49(3) 7_565
Tm1 C14 2.49(3) .
Tm1 C12 2.50(3) .
Tm1 C12 2.50(3) 7_565
Tm1 C15 2.50(5) .
Tm1 C7 2.441(11) .
Tm1 C7 2.441(11) 7_565
Tm1 C10 2.474(15) .
Tm1 C10 2.474(16) 7_565
Tm1 C8 2.498(13) .
C3 C2 1.427(7) .
C3 C3 1.415(10) 7_565
C3 C6 1.509(7) .
C2 C1 1.416(6) .
C2 C5 1.491(7) .
C6 H6AB 0.9600 .
C6 H6AC 0.9600 .
C6 H6AA 0.9600 .
C1 C2 1.416(6) 7_565
C1 C4 1.538(12) .
C5 H5AC 0.9600 .
C5 H5AA 0.9600 .
C5 H5AB 0.9600 .
C4 H4AA 0.9549 .
C4 H4AB 0.9834 .
C7 C7 1.30(2) 7_565
C7 C8 1.395(18) .
C7 H7 0.9300 .
C8 C9 1.400(16) .
C8 H8 0.9300 .
C9 C10 1.40(2) .
C9 H9 0.9300 .
C10 C10 1.31(5) 7_565
C10 H10 0.9300 .
C15 C14 1.42(4) .
C15 C14 1.42(4) 7_565
C15 H15 0.9300 .
C12 C13 1.43(3) .
C12 C11 1.48(3) .
C12 H12 0.9300 .
C14 C13 1.52(4) .
C14 H14 0.9300 .
C11 C12 1.48(3) 7_565
C11 H11 0.9300 .
C13 H13 0.9300 .

loop_
_geom_torsion_atom_site_label_1
_geom_torsion_atom_site_label_2
_geom_torsion_atom_site_label_3
_geom_torsion_atom_site_label_4
_geom_torsion
_geom_torsion_site_symmetry_1
_geom_torsion_site_symmetry_4
C13 Tm1 C3 C2 -77.8(9) . .
C13 Tm1 C3 C2 136.0(14) 7_565 .
C14 Tm1 C3 C2 177.5(11) 7_565 .
C14 Tm1 C3 C2 -114.9(10) . .
C12 Tm1 C3 C2 -40.5(9) . .
C12 Tm1 C3 C2 66.8(15) 7_565 .
C15 Tm1 C3 C2 -149.5(4) . .
C7 Tm1 C3 C2 -23.9(6) . .
C7 Tm1 C3 C2 27.2(8) 7_565 .
C10 Tm1 C3 C2 -130.7(7) . .
C10 Tm1 C3 C2 -163.4(7) 7_565 .
C8 Tm1 C3 C2 -60.6(5) . .
C13 Tm1 C3 C3 167.2(8) . 7_565
C13 Tm1 C3 C3 21.0(13) 7_565 7_565
C14 Tm1 C3 C3 62.6(11) 7_565 7_565
C14 Tm1 C3 C3 130.1(9) . 7_565
C12 Tm1 C3 C3 -155.4(9) . 7_565
C12 Tm1 C3 C3 -48.1(15) 7_565 7_565
C15 Tm1 C3 C3 95.6(3) . 7_565
C7 Tm1 C3 C3 -138.9(4) . 7_565
C7 Tm1 C3 C3 -87.8(7) 7_565 7_565
C10 Tm1 C3 C3 114.3(6) . 7_565
C10 Tm1 C3 C3 81.6(6) 7_565 7_565
C8 Tm1 C3 C3 -175.5(5) . 7_565
C13 Tm1 C3 C6 44.9(9) . .
C13 Tm1 C3 C6 -101.4(14) 7_565 .
C14 Tm1 C3 C6 -59.8(11) 7_565 .
C14 Tm1 C3 C6 7.8(10) . .
C12 Tm1 C3 C6 82.2(10) . .
C12 Tm1 C3 C6 -170.5(14) 7_565 .
C15 Tm1 C3 C6 -26.8(5) . .
C7 Tm1 C3 C6 98.7(6) . .
C7 Tm1 C3 C6 149.8(7) 7_565 .
C10 Tm1 C3 C6 -8.1(8) . .
C10 Tm1 C3 C6 -40.8(8) 7_565 .
C8 Tm1 C3 C6 62.1(7) . .
C3 C3 C2 C1 0.3(5) 7_565 .
C6 C3 C2 C1 176.4(5) . .
Tm1 C3 C2 C1 -66.2(4) . .
C3 C3 C2 C5 -178.7(4) 7_565 .
C6 C3 C2 C5 -2.6(8) . .
Tm1 C3 C2 C5 114.8(5) . .
C3 C3 C2 Tm1 66.50(12) 7_565 .
C6 C3 C2 Tm1 -117.4(5) . .
C13 Tm1 C2 C3 113.8(8) . .
C13 Tm1 C2 C3 -105.6(18) 7_565 .
C14 Tm1 C2 C3 -5(2) 7_565 .
C14 Tm1 C2 C3 77.2(10) . .
C12 Tm1 C2 C3 148.0(7) . .
C12 Tm1 C2 C3 -146.8(9) 7_565 .
C15 Tm1 C2 C3 42.9(10) . .
C7 Tm1 C2 C3 163.7(4) . .
C7 Tm1 C2 C3 -166.3(4) 7_565 .
C10 Tm1 C2 C3 66.2(7) . .
C10 Tm1 C2 C3 30.6(11) 7_565 .
C8 Tm1 C2 C3 130.3(5) . .
C13 Tm1 C2 C1 -132.0(8) . .
C13 Tm1 C2 C1 8.5(19) 7_565 .
C14 Tm1 C2 C1 109(2) 7_565 .
C14 Tm1 C2 C1 -168.6(10) . .
C12 Tm1 C2 C1 -97.8(8) . .
C12 Tm1 C2 C1 -32.6(9) 7_565 .
C15 Tm1 C2 C1 157.1(10) . .
C7 Tm1 C2 C1 -82.1(4) . .
C7 Tm1 C2 C1 -52.1(5) 7_565 .
C10 Tm1 C2 C1 -179.6(7) . .
C10 Tm1 C2 C1 144.8(11) 7_565 .
C8 Tm1 C2 C1 -115.5(6) . .
C13 Tm1 C2 C5 -9.2(9) . .
C13 Tm1 C2 C5 131.3(18) 7_565 .
C14 Tm1 C2 C5 -128(2) 7_565 .
C14 Tm1 C2 C5 -45.8(11) . .
C12 Tm1 C2 C5 25.0(8) . .
C12 Tm1 C2 C5 90.2(9) 7_565 .
C15 Tm1 C2 C5 -80.1(11) . .
C7 Tm1 C2 C5 40.7(5) . .
C7 Tm1 C2 C5 70.7(6) 7_565 .
C10 Tm1 C2 C5 -56.8(8) . .
C10 Tm1 C2 C5 -92.4(11) 7_565 .
C8 Tm1 C2 C5 7.3(6) . .
C3 C2 C1 C2 -0.5(8) . 7_565
C5 C2 C1 C2 178.5(4) . 7_565
Tm1 C2 C1 C2 -66.8(5) . 7_565
C3 C2 C1 C4 -177.6(8) . .
C5 C2 C1 C4 1.5(12) . .
Tm1 C2 C1 C4 116.2(9) . .
C3 C2 C1 Tm1 66.3(4) . .
C5 C2 C1 Tm1 -114.7(5) . .
C13 Tm1 C1 C2 175.9(9) . 7_565
C13 Tm1 C1 C2 -60.2(9) 7_565 7_565
C14 Tm1 C1 C2 -19.3(17) 7_565 7_565
C14 Tm1 C1 C2 135.0(16) . 7_565
C12 Tm1 C1 C2 -155.5(7) . 7_565
C12 Tm1 C1 C2 -88.9(7) 7_565 7_565
C15 Tm1 C1 C2 57.8(3) . 7_565
C7 Tm1 C1 C2 -137.9(4) . 7_565
C7 Tm1 C1 C2 -106.4(4) 7_565 7_565
C10 Tm1 C1 C2 116.6(16) . 7_565
C10 Tm1 C1 C2 -1.0(17) 7_565 7_565
C8 Tm1 C1 C2 -169.9(5) . 7_565
C13 Tm1 C1 C2 60.2(9) . .
C13 Tm1 C1 C2 -175.9(9) 7_565 .
C14 Tm1 C1 C2 -135.0(16) 7_565 .
C14 Tm1 C1 C2 19.3(17) . .
C12 Tm1 C1 C2 88.9(7) . .
C12 Tm1 C1 C2 155.5(7) 7_565 .
C15 Tm1 C1 C2 -57.8(3) . .
C7 Tm1 C1 C2 106.4(4) . .
C7 Tm1 C1 C2 137.9(4) 7_565 .
C10 Tm1 C1 C2 1.0(17) . .
C10 Tm1 C1 C2 -116.6(16) 7_565 .
C8 Tm1 C1 C2 74.5(6) . .
C13 Tm1 C1 C4 -62.0(9) . .
C13 Tm1 C1 C4 62.0(9) 7_565 .
C14 Tm1 C1 C4 102.8(17) 7_565 .
C14 Tm1 C1 C4 -102.8(17) . .
C12 Tm1 C1 C4 -33.3(6) . .
C12 Tm1 C1 C4 33.3(6) 7_565 .
C15 Tm1 C1 C4 180.000(3) . .
C7 Tm1 C1 C4 -15.8(3) . .
C7 Tm1 C1 C4 15.8(3) 7_565 .
C10 Tm1 C1 C4 -121.2(16) . .
C10 Tm1 C1 C4 121.2(16) 7_565 .
C8 Tm1 C1 C4 -47.7(4) . .
C13 Tm1 C7 C7 -140.5(10) . 7_565
C13 Tm1 C7 C7 -29.5(8) 7_565 7_565
C14 Tm1 C7 C7 -58.7(9) 7_565 7_565
C14 Tm1 C7 C7 -119.9(9) . 7_565
C12 Tm1 C7 C7 -170(3) . 7_565
C12 Tm1 C7 C7 -3.8(12) 7_565 7_565
C15 Tm1 C7 C7 -92.0(3) . 7_565
C10 Tm1 C7 C7 -104.2(6) . 7_565
C10 Tm1 C7 C7 -74.7(6) 7_565 7_565
C8 Tm1 C7 C7 -150.2(8) . 7_565
C13 Tm1 C7 C8 9.7(12) . .
C13 Tm1 C7 C8 120.7(12) 7_565 .
C14 Tm1 C7 C8 91.5(14) 7_565 .
C14 Tm1 C7 C8 30.3(11) . .
C12 Tm1 C7 C8 -20(3) . .
C12 Tm1 C7 C8 146.4(16) 7_565 .
C15 Tm1 C7 C8 58.2(9) . .
C7 Tm1 C7 C8 150.2(8) 7_565 .
C10 Tm1 C7 C8 46.0(9) . .
C10 Tm1 C7 C8 75.5(11) 7_565 .
C7 C7 C8 C9 1(2) 7_565 .
Tm1 C7 C8 C9 -45.4(13) . .
C7 C7 C8 Tm1 46.0(8) 7_565 .
C13 Tm1 C8 C9 -8(3) . .
C13 Tm1 C8 C9 90.3(12) 7_565 .
C14 Tm1 C8 C9 54.5(13) 7_565 .
C14 Tm1 C8 C9 5.1(13) . .
C12 Tm1 C8 C9 166(3) . .
C12 Tm1 C8 C9 120.9(12) 7_565 .
C15 Tm1 C8 C9 25.0(11) . .
C7 Tm1 C8 C9 145.9(13) . .
C7 Tm1 C8 C9 129.0(9) 7_565 .
C10 Tm1 C8 C9 19.6(8) . .
C10 Tm1 C8 C9 42.6(10) 7_565 .
C13 Tm1 C8 C7 -153(3) . .
C13 Tm1 C8 C7 -55.6(13) 7_565 .
C14 Tm1 C8 C7 -91.4(14) 7_565 .
C14 Tm1 C8 C7 -140.8(14) . .
C12 Tm1 C8 C7 20(3) . .
C12 Tm1 C8 C7 -25.0(13) 7_565 .
C15 Tm1 C8 C7 -120.9(12) . .
C7 Tm1 C8 C7 -16.9(6) 7_565 .
C10 Tm1 C8 C7 -126.3(10) . .
C10 Tm1 C8 C7 -103.4(11) 7_565 .
C7 C8 C9 C10 -2(2) . .
Tm1 C8 C9 C10 -46.6(14) . .
C7 C8 C9 Tm1 44.9(13) . .
C13 Tm1 C9 C10 154(3) . .
C13 Tm1 C9 C10 56.1(14) 7_565 .
C14 Tm1 C9 C10 23.3(15) 7_565 .
C14 Tm1 C9 C10 -21(3) . .
C12 Tm1 C9 C10 141.1(14) . .
C12 Tm1 C9 C10 89.8(13) 7_565 .
C15 Tm1 C9 C10 -0.9(17) . .
C7 Tm1 C9 C10 126.6(10) . .
C7 Tm1 C9 C10 103.4(10) 7_565 .
C10 Tm1 C9 C10 16.9(8) 7_565 .
C8 Tm1 C9 C10 146.7(13) . .
C13 Tm1 C9 C8 7(3) . .
C13 Tm1 C9 C8 -90.6(12) 7_565 .
C14 Tm1 C9 C8 -123.4(13) 7_565 .
C14 Tm1 C9 C8 -168(3) . .
C12 Tm1 C9 C8 -5.6(12) . .
C12 Tm1 C9 C8 -56.9(12) 7_565 .
C15 Tm1 C9 C8 -147.6(15) . .
C7 Tm1 C9 C8 -20.1(8) . .
C7 Tm1 C9 C8 -43.3(8) 7_565 .
C10 Tm1 C9 C8 -146.7(13) . .
C10 Tm1 C9 C8 -129.8(10) 7_565 .
C8 C9 C10 C10 2(2) . 7_565
Tm1 C9 C10 C10 -44.9(8) . 7_565
C8 C9 C10 Tm1 46.9(14) . .
C13 Tm1 C10 C9 -9.6(12) . .
C13 Tm1 C10 C9 -120.2(12) 7_565 .
C14 Tm1 C10 C9 -148.2(19) 7_565 .
C14 Tm1 C10 C9 25(3) . .
C12 Tm1 C10 C9 -29.5(10) . .
C12 Tm1 C10 C9 -92.6(12) 7_565 .
C15 Tm1 C10 C9 178(4) . .
C7 Tm1 C10 C9 -45.5(9) . .
C7 Tm1 C10 C9 -75.4(10) 7_565 .
C10 Tm1 C10 C9 -150.0(9) 7_565 .
C8 Tm1 C10 C9 -19.5(8) . .
C13 Tm1 C10 C10 140.4(10) . 7_565
C13 Tm1 C10 C10 29.8(7) 7_565 7_565
C14 Tm1 C10 C10 1.8(14) 7_565 7_565
C14 Tm1 C10 C10 175(4) . 7_565
C12 Tm1 C10 C10 120.5(7) . 7_565
C12 Tm1 C10 C10 57.4(6) 7_565 7_565
C15 Tm1 C10 C10 -32(4) . 7_565
C7 Tm1 C10 C10 104.4(4) . 7_565
C7 Tm1 C10 C10 74.5(3) 7_565 7_565
C8 Tm1 C10 C10 130.5(5) . 7_565
C13 Tm1 C15 C14 -20(2) . .
C13 Tm1 C15 C14 -126(2) 7_565 .
C14 Tm1 C15 C14 -146(4) 7_565 .
C12 Tm1 C15 C14 -40(2) . .
C12 Tm1 C15 C14 -105(2) 7_565 .
C7 Tm1 C15 C14 -57(2) . .
C7 Tm1 C15 C14 -88(2) 7_565 .
C10 Tm1 C15 C14 -14(3) . .
C10 Tm1 C15 C14 -132(5) 7_565 .
C8 Tm1 C15 C14 -29(2) . .
C13 Tm1 C15 C14 126(2) . 7_565
C13 Tm1 C15 C14 20(2) 7_565 7_565
C14 Tm1 C15 C14 146(4) . 7_565
C12 Tm1 C15 C14 105(2) . 7_565
C12 Tm1 C15 C14 40(2) 7_565 7_565
C7 Tm1 C15 C14 88(2) . 7_565
C7 Tm1 C15 C14 57(2) 7_565 7_565
C10 Tm1 C15 C14 132(5) . 7_565
C10 Tm1 C15 C14 14(3) 7_565 7_565
C8 Tm1 C15 C14 116(2) . 7_565
C13 Tm1 C12 C13 101(2) 7_565 .
C14 Tm1 C12 C13 68(2) 7_565 .
C14 Tm1 C12 C13 12.9(18) . .
C12 Tm1 C12 C13 127.4(15) 7_565 .
C15 Tm1 C12 C13 35.2(18) . .
C7 Tm1 C12 C13 138(4) . .
C7 Tm1 C12 C13 132(2) 7_565 .
C10 Tm1 C12 C13 27.1(16) . .
C10 Tm1 C12 C13 53.2(18) 7_565 .
C8 Tm1 C12 C13 -3(2) . .
C13 Tm1 C12 C11 -150(3) . .
C13 Tm1 C12 C11 -48.9(17) 7_565 .
C14 Tm1 C12 C11 -82.2(18) 7_565 .
C14 Tm1 C12 C11 -137.1(19) . .
C12 Tm1 C12 C11 -22.6(18) 7_565 .
C15 Tm1 C12 C11 -114.7(16) . .
C7 Tm1 C12 C11 -12(3) . .
C7 Tm1 C12 C11 -18.2(14) 7_565 .
C10 Tm1 C12 C11 -122.8(16) . .
C10 Tm1 C12 C11 -96.8(16) 7_565 .
C8 Tm1 C12 C11 -153(4) . .
C14 C15 C14 C13 -4(8) 7_565 .
Tm1 C15 C14 C13 42(4) . .
C14 C15 C14 Tm1 -46(5) 7_565 .
C13 Tm1 C14 C13 -100(2) 7_565 .
C14 Tm1 C14 C13 -127.9(16) 7_565 .
C12 Tm1 C14 C13 -12.2(17) . .
C12 Tm1 C14 C13 -69(2) 7_565 .
C15 Tm1 C14 C13 -148(3) . .
C7 Tm1 C14 C13 -26.4(16) . .
C7 Tm1 C14 C13 -53.0(18) 7_565 .
C10 Tm1 C14 C13 -133(5) . .
C10 Tm1 C14 C13 -130(2) 7_565 .
C8 Tm1 C14 C13 -6.0(15) . .
C13 Tm1 C14 C15 148(3) . .
C13 Tm1 C14 C15 48(2) 7_565 .
C14 Tm1 C14 C15 20(2) 7_565 .
C12 Tm1 C14 C15 136(2) . .
C12 Tm1 C14 C15 79(2) 7_565 .
C7 Tm1 C14 C15 122(2) . .
C7 Tm1 C14 C15 95(2) 7_565 .
C10 Tm1 C14 C15 15(3) . .
C10 Tm1 C14 C15 18(2) 7_565 .
C8 Tm1 C14 C15 142(3) . .
C13 C12 C11 C12 10(6) . 7_565
Tm1 C12 C11 C12 50(4) . 7_565
C13 C12 C11 Tm1 -40(3) . .
C13 Tm1 C11 C12 -124.3(18) . 7_565
C13 Tm1 C11 C12 -17.8(16) 7_565 7_565
C14 Tm1 C11 C12 -39.5(17) 7_565 7_565
C14 Tm1 C11 C12 -102.7(18) . 7_565
C12 Tm1 C11 C12 -142(3) . 7_565
C15 Tm1 C11 C12 -71.1(15) . 7_565
C7 Tm1 C11 C12 -131(3) . 7_565
C7 Tm1 C11 C12 -11(2) 7_565 7_565
C10 Tm1 C11 C12 -86.5(16) . 7_565
C10 Tm1 C11 C12 -55.7(16) 7_565 7_565
C8 Tm1 C11 C12 -132.1(19) . 7_565
C13 Tm1 C11 C12 17.8(16) . .
C13 Tm1 C11 C12 124.3(18) 7_565 .
C14 Tm1 C11 C12 102.7(18) 7_565 .
C14 Tm1 C11 C12 39.5(17) . .
C12 Tm1 C11 C12 142(3) 7_565 .
C15 Tm1 C11 C12 71.1(15) . .
C7 Tm1 C11 C12 11(2) . .
C7 Tm1 C11 C12 131(3) 7_565 .
C10 Tm1 C11 C12 55.7(16) . .
C10 Tm1 C11 C12 86.5(16) 7_565 .
C8 Tm1 C11 C12 10.1(14) . .
C11 C12 C13 C14 5(7) . .
Tm1 C12 C13 C14 -35(4) . .
C11 C12 C13 Tm1 40(3) . .
C15 C14 C13 C12 -8(7) . .
Tm1 C14 C13 C12 36(4) . .
C15 C14 C13 Tm1 -43(4) . .
C13 Tm1 C13 C12 -79.2(19) 7_565 .
C14 Tm1 C13 C12 -115(2) 7_565 .
C14 Tm1 C13 C12 -159(3) . .
C12 Tm1 C13 C12 -46.1(16) 7_565 .
C15 Tm1 C13 C12 -141(2) . .
C7 Tm1 C13 C12 -15.4(14) . .
C7 Tm1 C13 C12 -35.3(16) 7_565 .
C10 Tm1 C13 C12 -143(2) . .
C10 Tm1 C13 C12 -123.7(18) 7_565 .
C8 Tm1 C13 C12 4(3) . .
C13 Tm1 C13 C14 80(2) 7_565 .
C14 Tm1 C13 C14 44.7(19) 7_565 .
C12 Tm1 C13 C14 159(3) . .
C12 Tm1 C13 C14 113(2) 7_565 .
C15 Tm1 C13 C14 18(2) . .
C7 Tm1 C13 C14 144(2) . .
C7 Tm1 C13 C14 124.0(19) 7_565 .
C10 Tm1 C13 C14 15.9(16) . .
C10 Tm1 C13 C14 36(2) 7_565 .
C8 Tm1 C13 C14 163(4) . .
